data_2231151
loop_
_publ_author_name
'Piao, Ying-Ai'
'Xuan, Zhen-Yu'

_publ_section_title
;
 Tetraaquabis[4-(4<i>H</i>-1,2,4-triazol-4-yl)benzoato-\k<i>N</i>^1^]manganese(II)
 decahydrate
;
_journal_coeditor_code HY2445
_journal_issue 8
_journal_name_full 'Acta Crystallographica Section E'
_journal_page_first m1072
_journal_paper_doi 10.1107/S1600536811025335
_journal_volume 67
_journal_year 2011
_chemical_formula_iupac '[Mn (C9 H6 N3 O2)2 (H2 O)4], 10H2 O'
_chemical_formula_moiety 'C18 H20 Mn N6 O8, 10(H2 O)'
_chemical_formula_sum 'C18 H40 Mn N6 O18'
_chemical_formula_weight 683.50
_chemical_name_systematic
;
Tetraaquabis[4-(4<i>H</i>-1,2,4-triazol-4-yl)benzoato-
\k<i>N</i>^1^]manganese(II) decahydrate
;
_space_group_IT_number 15
_symmetry_cell_setting monoclinic
_symmetry_space_group_name_Hall '-C 2yc'
_symmetry_space_group_name_H-M 'C 1 2/c 1'
_atom_sites_solution_hydrogens geom
_atom_sites_solution_primary direct
_atom_sites_solution_secondary difmap
_audit_creation_method SHELXL-97
_cell_angle_alpha 90.00
_cell_angle_beta 112.2140(10)
_cell_angle_gamma 90.00
_cell_formula_units_Z 4
_cell_length_a 25.9966(13)
_cell_length_b 7.9393(4)
_cell_length_c 16.8495(9)
_cell_measurement_reflns_used 3198
_cell_measurement_temperature 76(2)
_cell_measurement_theta_max 26.08
_cell_measurement_theta_min 0.99
_cell_volume 3219.5(3)
_computing_cell_refinement 'SAINT (Bruker, 2007)'
_computing_data_collection 'SMART (Bruker, 2007)'
_computing_data_reduction 'SAINT (Bruker, 2007)'
_computing_molecular_graphics 'SHELXTL (Sheldrick, 2008)'
_computing_publication_material 'SHELXTL (Sheldrick, 2008)'
_computing_structure_refinement 'SHELXL97 (Sheldrick, 2008)'
_computing_structure_solution 'SHELXS97 (Sheldrick, 2008)'
_diffrn_ambient_temperature 76(2)
_diffrn_measured_fraction_theta_full 0.997
_diffrn_measured_fraction_theta_max 0.997
_diffrn_measurement_device_type 'Bruker APEX CCD'
_diffrn_measurement_method '\f and \w'
_diffrn_radiation_monochromator graphite
_diffrn_radiation_source 'fine-focus sealed tube'
_diffrn_radiation_type MoK\a
_diffrn_radiation_wavelength 0.71073
_diffrn_reflns_av_R_equivalents 0.0233
_diffrn_reflns_av_sigmaI/netI 0.0265
_diffrn_reflns_limit_h_max 32
_diffrn_reflns_limit_h_min -19
_diffrn_reflns_limit_k_max 9
_diffrn_reflns_limit_k_min -8
_diffrn_reflns_limit_l_max 20
_diffrn_reflns_limit_l_min -20
_diffrn_reflns_number 8592
_diffrn_reflns_theta_full 26.08
_diffrn_reflns_theta_max 26.08
_diffrn_reflns_theta_min 1.69
_exptl_absorpt_coefficient_mu 0.491
_exptl_absorpt_correction_T_max 0.91
_exptl_absorpt_correction_T_min 0.85
_exptl_absorpt_correction_type multi-scan
_exptl_absorpt_process_details '(SADABS; Bruker, 2001)'
_exptl_crystal_colour Purple
_exptl_crystal_density_diffrn 1.410
_exptl_crystal_density_method 'not measured'
_exptl_crystal_description Block
_exptl_crystal_F_000 1436
_exptl_crystal_size_max 0.28
_exptl_crystal_size_mid 0.23
_exptl_crystal_size_min 0.20
_refine_diff_density_max 0.266
_refine_diff_density_min -0.218
_refine_ls_extinction_method none
_refine_ls_goodness_of_fit_ref 0.988
_refine_ls_hydrogen_treatment mixed
_refine_ls_matrix_type full
_refine_ls_number_parameters 238
_refine_ls_number_reflns 3189
_refine_ls_number_restraints 14
_refine_ls_restrained_S_all 0.987
_refine_ls_R_factor_all 0.0342
_refine_ls_R_factor_gt 0.0285
_refine_ls_shift/su_max 0.008
_refine_ls_shift/su_mean 0.001
_refine_ls_structure_factor_coef Fsqd
_refine_ls_weighting_details 'calc w=1/[\s^2^(Fo^2^)+(0.0360P)^2^+1.9266P] where P=(Fo^2^+2Fc^2^)/3'
_refine_ls_weighting_scheme calc
_refine_ls_wR_factor_gt 0.0695
_refine_ls_wR_factor_ref 0.0728
_reflns_number_gt 2760
_reflns_number_total 3189
_reflns_threshold_expression I>2\s(I)
_cod_data_source_file hy2445.cif
_cod_data_source_block I
_cod_original_sg_symbol_H-M 'C 2/c'
_cod_database_code 2231151
_cod_database_fobs_code 2231151

loop_
_symmetry_equiv_pos_as_xyz
'x, y, z'
'-x, y, -z+1/2'
'x+1/2, y+1/2, z'
'-x+1/2, y+1/2, -z+1/2'
'-x, -y, -z'
'x, -y, z-1/2'
'-x+1/2, -y+1/2, -z'
'x+1/2, -y+1/2, z-1/2'

loop_
_atom_site_type_symbol
_atom_site_label
_atom_site_fract_x
_atom_site_fract_y
_atom_site_fract_z
_atom_site_U_iso_or_equiv
_atom_site_adp_type
_atom_site_calc_flag
_atom_site_refinement_flags
_atom_site_occupancy
_atom_site_symmetry_multiplicity
C C1 0.12836(6) 0.4382(2) 0.87216(9) 0.0226(3) Uani d . 1 1
H H1 0.1368 0.4674 0.8237 0.027 Uiso calc R 1 1
C C2 0.13557(6) 0.3880(2) 1.00119(10) 0.0263(4) Uani d . 1 1
H H2 0.1504 0.3752 1.0617 0.032 Uiso calc R 1 1
C C3 0.22362(6) 0.48018(19) 0.98458(9) 0.0195(3) Uani d . 1 1
C C4 0.24336(6) 0.5736(2) 0.93267(9) 0.0229(3) Uani d . 1 1
H H4 0.2190 0.6071 0.8770 0.027 Uiso calc R 1 1
C C5 0.29901(6) 0.6175(2) 0.96291(10) 0.0232(3) Uani d . 1 1
H H5 0.3129 0.6801 0.9272 0.028 Uiso calc R 1 1
C C6 0.33496(6) 0.57157(18) 1.04481(9) 0.0200(3) Uani d . 1 1
C C7 0.31413(6) 0.47742(19) 1.09554(9) 0.0229(3) Uani d . 1 1
H H7 0.3383 0.4451 1.1515 0.027 Uiso calc R 1 1
C C8 0.25869(6) 0.42984(19) 1.06575(10) 0.0231(3) Uani d . 1 1
H H8 0.2450 0.3638 1.1005 0.028 Uiso calc R 1 1
C C9 0.39483(6) 0.62809(19) 1.07889(10) 0.0210(3) Uani d . 1 1
N N1 0.07926(5) 0.39357(16) 0.86873(8) 0.0218(3) Uani d . 1 1
N N2 0.08381(5) 0.36106(18) 0.95205(8) 0.0266(3) Uani d . 1 1
N N3 0.16569(5) 0.43720(16) 0.95412(8) 0.0203(3) Uani d . 1 1
O O1 0.42246(4) 0.60776(13) 1.15861(7) 0.0245(2) Uani d . 1 1
O O2 0.41384(4) 0.69525(16) 1.02887(7) 0.0324(3) Uani d . 1 1
Mn Mn1 0.0000 0.39602(4) 0.7500 0.01689(10) Uani d S 1 2
O O1W 0.05118(5) 0.41965(15) 0.67562(7) 0.0284(3) Uani d D 1 1
H H1A 0.0417(8) 0.493(2) 0.6382(11) 0.043 Uiso d D 1 1
H H1B 0.0664(8) 0.341(2) 0.6578(12) 0.043 Uiso d D 1 1
O O2W 0.0000 0.6681(2) 0.7500 0.0256(3) Uani d SD 1 2
H H2A 0.0229(7) 0.732(2) 0.7865(11) 0.038 Uiso d D 1 1
O O3W 0.0000 0.1260(2) 0.7500 0.0381(4) Uani d SD 1 2
H H3A 0.0248(8) 0.065(3) 0.7856(12) 0.057 Uiso d D 1 1
O O4W 0.02208(5) 0.69006(15) 0.56446(7) 0.0278(3) Uani d D 1 1
H H4A -0.0110(6) 0.724(2) 0.5514(12) 0.042 Uiso d D 1 1
H H4B 0.0298(8) 0.688(3) 0.5212(11) 0.042 Uiso d D 1 1
O O5W 0.10937(5) 0.17426(16) 0.63970(8) 0.0301(3) Uani d D 1 1
H H5A 0.1048(8) 0.174(3) 0.5870(10) 0.045 Uiso d D 1 1
H H5B 0.1054(9) 0.075(2) 0.6528(13) 0.045 Uiso d D 1 1
O O6W 0.29468(5) 0.16683(18) 1.25059(9) 0.0427(3) Uani d D 1 1
H H6A 0.2976(10) 0.062(2) 1.2643(15) 0.064 Uiso d D 1 1
H H6B 0.3218(8) 0.217(3) 1.2862(13) 0.064 Uiso d D 1 1
O O7W 0.19555(5) 0.32849(17) 1.21048(8) 0.0363(3) Uani d D 1 1
H H7A 0.2252(7) 0.272(3) 1.2263(14) 0.054 Uiso d D 1 1
H H7B 0.1697(8) 0.268(3) 1.2113(14) 0.054 Uiso d D 1 1
O O8W 0.39715(5) 0.64318(16) 1.30252(8) 0.0318(3) Uani d D 1 1
H H8A 0.4037(8) 0.640(3) 1.2571(11) 0.048 Uiso d D 1 1
H H8B 0.4240(7) 0.696(3) 1.3407(12) 0.048 Uiso d D 1 1

loop_
_atom_site_aniso_label
_atom_site_aniso_U_11
_atom_site_aniso_U_22
_atom_site_aniso_U_33
_atom_site_aniso_U_12
_atom_site_aniso_U_13
_atom_site_aniso_U_23
C1 0.0166(7) 0.0320(8) 0.0177(7) -0.0016(6) 0.0046(6) 0.0000(6)
C2 0.0190(8) 0.0397(9) 0.0194(8) -0.0045(7) 0.0061(6) 0.0039(7)
C3 0.0131(7) 0.0232(8) 0.0205(7) -0.0022(6) 0.0043(6) -0.0030(6)
C4 0.0179(7) 0.0326(9) 0.0153(7) -0.0009(6) 0.0030(6) 0.0011(6)
C5 0.0192(8) 0.0307(9) 0.0202(8) -0.0038(6) 0.0081(6) 0.0007(6)
C6 0.0163(7) 0.0214(8) 0.0213(7) -0.0010(6) 0.0059(6) -0.0036(6)
C7 0.0181(7) 0.0271(8) 0.0187(7) -0.0005(6) 0.0015(6) 0.0020(6)
C8 0.0197(8) 0.0272(8) 0.0208(8) -0.0035(6) 0.0059(6) 0.0049(6)
C9 0.0171(7) 0.0219(8) 0.0232(8) -0.0008(6) 0.0065(6) -0.0032(6)
N1 0.0169(6) 0.0286(7) 0.0188(6) -0.0017(5) 0.0055(5) 0.0004(5)
N2 0.0180(6) 0.0403(8) 0.0199(7) -0.0037(6) 0.0054(5) 0.0032(6)
N3 0.0145(6) 0.0272(7) 0.0174(6) -0.0024(5) 0.0040(5) 0.0001(5)
O1 0.0164(5) 0.0294(6) 0.0218(6) -0.0021(4) 0.0005(4) -0.0002(5)
O2 0.0201(6) 0.0497(8) 0.0257(6) -0.0113(5) 0.0070(5) -0.0001(5)
Mn1 0.01246(16) 0.01903(17) 0.01757(17) 0.000 0.00386(12) 0.000
O1W 0.0300(6) 0.0310(7) 0.0296(6) 0.0080(5) 0.0173(5) 0.0054(5)
O2W 0.0204(8) 0.0201(8) 0.0269(9) 0.000 -0.0017(7) 0.000
O3W 0.0310(10) 0.0205(9) 0.0420(11) 0.000 -0.0100(8) 0.000
O4W 0.0209(6) 0.0408(7) 0.0226(6) 0.0057(5) 0.0092(5) 0.0024(5)
O5W 0.0345(7) 0.0308(6) 0.0286(6) 0.0019(5) 0.0161(5) -0.0011(5)
O6W 0.0335(7) 0.0381(8) 0.0489(9) -0.0018(6) 0.0070(6) -0.0009(7)
O7W 0.0291(7) 0.0362(7) 0.0402(7) -0.0020(6) 0.0092(6) 0.0045(6)
O8W 0.0277(7) 0.0374(7) 0.0319(7) -0.0053(5) 0.0131(5) -0.0047(6)

loop_
_atom_type_symbol
_atom_type_description
_atom_type_scat_dispersion_real
_atom_type_scat_dispersion_imag
_atom_type_scat_source
C C 0.0033 0.0016 'International Tables Vol C Tables 4.2.6.8 and 6.1.1.4'
H H 0.0000 0.0000 'International Tables Vol C Tables 4.2.6.8 and 6.1.1.4'
N N 0.0061 0.0033 'International Tables Vol C Tables 4.2.6.8 and 6.1.1.4'
O O 0.0106 0.0060 'International Tables Vol C Tables 4.2.6.8 and 6.1.1.4'
Mn Mn 0.3368 0.7283 'International Tables Vol C Tables 4.2.6.8 and 6.1.1.4'

loop_
_geom_angle_atom_site_label_1
_geom_angle_atom_site_label_2
_geom_angle_atom_site_label_3
_geom_angle_site_symmetry_1
_geom_angle_site_symmetry_3
_geom_angle
N1 C1 N3 . . 110.81(13)
N1 C1 H1 . . 124.6
N3 C1 H1 . . 124.6
N2 C2 N3 . . 111.04(14)
N2 C2 H2 . . 124.5
N3 C2 H2 . . 124.5
C4 C3 C8 . . 121.02(13)
C4 C3 N3 . . 119.36(13)
C8 C3 N3 . . 119.61(13)
C5 C4 C3 . . 119.19(14)
C5 C4 H4 . . 120.4
C3 C4 H4 . . 120.4
C4 C5 C6 . . 121.04(14)
C4 C5 H5 . . 119.5
C6 C5 H5 . . 119.5
C7 C6 C5 . . 118.62(13)
C7 C6 C9 . . 120.75(13)
C5 C6 C9 . . 120.59(13)
C8 C7 C6 . . 121.12(14)
C8 C7 H7 . . 119.4
C6 C7 H7 . . 119.4
C3 C8 C7 . . 118.98(14)
C3 C8 H8 . . 120.5
C7 C8 H8 . . 120.5
O2 C9 O1 . . 123.96(14)
O2 C9 C6 . . 119.03(13)
O1 C9 C6 . . 116.98(13)
C1 N1 N2 . . 107.33(12)
C1 N1 Mn1 . . 125.78(10)
N2 N1 Mn1 . . 126.61(9)
C2 N2 N1 . . 106.54(12)
C1 N3 C2 . . 104.28(12)
C1 N3 C3 . . 127.81(12)
C2 N3 C3 . . 127.91(13)
O3W Mn1 O1W . . 95.00(3)
O3W Mn1 O1W . 2_556 95.00(3)
O1W Mn1 O1W . 2_556 170.01(7)
O3W Mn1 O2W . . 180.0000(10)
O1W Mn1 O2W . . 85.00(3)
O1W Mn1 O2W 2_556 . 85.00(3)
O3W Mn1 N1 . . 89.51(3)
O1W Mn1 N1 . . 87.64(4)
O1W Mn1 N1 2_556 . 92.44(4)
O2W Mn1 N1 . . 90.49(3)
O3W Mn1 N1 . 2_556 89.51(3)
O1W Mn1 N1 . 2_556 92.44(4)
O1W Mn1 N1 2_556 2_556 87.64(4)
O2W Mn1 N1 . 2_556 90.49(3)
N1 Mn1 N1 . 2_556 179.02(7)
Mn1 O1W H1A . . 115.8(14)
Mn1 O1W H1B . . 127.7(14)
H1A O1W H1B . . 107.0(19)
Mn1 O2W H2A . . 127.0(13)
Mn1 O3W H3A . . 125.0(15)
H4A O4W H4B . . 109.8(19)
H5A O5W H5B . . 107(2)
H6A O6W H6B . . 108(2)
H7A O7W H7B . . 110(2)
H8A O8W H8B . . 108(2)

loop_
_geom_bond_atom_site_label_1
_geom_bond_atom_site_label_2
_geom_bond_distance
C1 N1 1.3049(19)
C1 N3 1.3549(19)
C1 H1 0.9500
C2 N2 1.304(2)
C2 N3 1.365(2)
C2 H2 0.9500
C3 C4 1.385(2)
C3 C8 1.385(2)
C3 N3 1.4363(18)
C4 C5 1.384(2)
C4 H4 0.9500
C5 C6 1.391(2)
C5 H5 0.9500
C6 C7 1.390(2)
C6 C9 1.509(2)
C7 C8 1.387(2)
C7 H7 0.9500
C8 H8 0.9500
C9 O2 1.2466(18)
C9 O1 1.2715(18)
N1 N2 1.3877(17)
Mn1 N1 2.2652(12)
Mn1 O3W 2.1438(17)
Mn1 O1W 2.1534(11)
Mn1 O2W 2.1598(16)
O1W H1A 0.82(2)
O1W H1B 0.85(2)
O2W H2A 0.840(10)
O3W H3A 0.85(2)
O4W H4A 0.85(2)
O4W H4B 0.82(2)
O5W H5A 0.85(2)
O5W H5B 0.83(2)
O6W H6A 0.86(2)
O6W H6B 0.83(2)
O7W H7A 0.84(2)
O7W H7B 0.83(2)
O8W H8A 0.84(2)
O8W H8B 0.86(2)

loop_
_geom_hbond_atom_site_label_D
_geom_hbond_atom_site_label_H
_geom_hbond_atom_site_label_A
_geom_hbond_site_symmetry_A
_geom_hbond_distance_DH
_geom_hbond_distance_HA
_geom_hbond_distance_DA
_geom_hbond_angle_DHA
O1W H1A O4W . 0.82(2) 1.94(2) 2.7602(17) 171(2)
O1W H1B O5W . 0.85(2) 1.83(2) 2.6724(16) 169(2)
O2W H2A O1 7_567 0.840(10) 1.870(10) 2.6936(15) 164(2)
O3W H3A O1 7_557 0.85(2) 1.91(2) 2.7445(15) 166(2)
O4W H4A O2 8_465 0.85(2) 1.95(2) 2.7985(15) 176(2)
O4W H4B N2 6_565 0.82(2) 2.17(2) 2.9369(17) 154(2)
O5W H5A O2 4_546 0.85(2) 1.83(2) 2.6765(16) 171(2)
O5W H5B O8W 7_557 0.83(2) 1.90(2) 2.7299(18) 172(2)
O6W H6A O7W 4_547 0.86(2) 1.89(2) 2.754(2) 177(2)
O6W H6B O5W 7_557 0.83(2) 1.95(2) 2.7828(18) 173(2)
O7W H7A O6W . 0.84(2) 1.89(2) 2.7256(19) 171(2)
O7W H7B O8W 4_547 0.83(2) 1.94(2) 2.7605(18) 171(2)
O8W H8A O1 . 0.84(2) 1.92(2) 2.7564(16) 173(2)
O8W H8B O4W 7_567 0.86(2) 1.91(2) 2.7616(17) 172(2)

loop_
_geom_torsion_atom_site_label_1
_geom_torsion_atom_site_label_2
_geom_torsion_atom_site_label_3
_geom_torsion_atom_site_label_4
_geom_torsion_site_symmetry_4
_geom_torsion
C8 C3 C4 C5 . -0.3(2)
N3 C3 C4 C5 . 178.76(14)
C3 C4 C5 C6 . -1.0(2)
C4 C5 C6 C7 . 1.2(2)
C4 C5 C6 C9 . -176.69(14)
C5 C6 C7 C8 . -0.1(2)
C9 C6 C7 C8 . 177.78(14)
C4 C3 C8 C7 . 1.3(2)
N3 C3 C8 C7 . -177.70(14)
C6 C7 C8 C3 . -1.2(2)
C7 C6 C9 O2 . 171.81(15)
C5 C6 C9 O2 . -10.4(2)
C7 C6 C9 O1 . -10.1(2)
C5 C6 C9 O1 . 167.71(14)
N3 C1 N1 N2 . -0.06(18)
N3 C1 N1 Mn1 . 174.15(10)
N3 C2 N2 N1 . 0.02(19)
C1 N1 N2 C2 . 0.02(17)
Mn1 N1 N2 C2 . -174.12(11)
N1 C1 N3 C2 . 0.07(18)
N1 C1 N3 C3 . -179.24(14)
N2 C2 N3 C1 . -0.05(18)
N2 C2 N3 C3 . 179.26(14)
C4 C3 N3 C1 . 18.3(2)
C8 C3 N3 C1 . -162.65(15)
C4 C3 N3 C2 . -160.86(16)
C8 C3 N3 C2 . 18.2(2)
C1 N1 Mn1 O3W . 109.92(13)
N2 N1 Mn1 O3W . -76.98(12)
C1 N1 Mn1 O1W . 14.90(13)
N2 N1 Mn1 O1W . -172.00(12)
C1 N1 Mn1 O1W 2_556 -155.10(13)
N2 N1 Mn1 O1W 2_556 18.00(12)
C1 N1 Mn1 O2W . -70.08(13)
N2 N1 Mn1 O2W . 103.02(12)
